data_7035368
loop_
_publ_author_name
'Alvarez, Bel\'en'
'Alvarez, M. Angeles'
'Garc\'ia, M Esther'
'Ruiz, Miguel A.'

_publ_section_title
;
 P-S bond cleavage in reactions of thiophosphinidene-bridged dimolybdenum
 complexes with [Co2(CO)8] to give phosphinidene-bridged heterometallic
 derivatives.
;
_journal_issue 5
_journal_name_full 'Dalton transactions (Cambridge, England : 2003)'
_journal_page_first 1937
_journal_page_last 1952
_journal_paper_doi 10.1039/c5dt01450f
_journal_volume 45
_journal_year 2016
_chemical_compound_source 'synthesis as described'
_chemical_formula_moiety 'C32 H34 Co3 Mo O9 P'
_chemical_formula_sum 'C32 H34 Co3 Mo O9 P'
_chemical_formula_weight 866.29
_chemical_name_systematic
;
 ?
;
_space_group_IT_number 11
_symmetry_cell_setting monoclinic
_symmetry_Int_Tables_number 11
_symmetry_space_group_name_Hall '-P 2yb'
_symmetry_space_group_name_H-M 'P 1 21/m 1'
_atom_sites_solution_hydrogens geom
_atom_sites_solution_primary direct
_atom_sites_solution_secondary difmap
_audit_conform_dict_location ftp://ftp.iucr.org/pub/cif_core.dic
_audit_conform_dict_name cif_core.dic
_audit_conform_dict_version 2.4
_audit_creation_method 'WinGX routine CIF_UPDATE'
_audit_update_record
;
2015-04-06 deposited with the CCDC.
2015-05-18 downloaded from the CCDC.
;
_cell_angle_alpha 90
_cell_angle_beta 95.980(2)
_cell_angle_gamma 90
_cell_formula_units_Z 2
_cell_length_a 9.9372(2)
_cell_length_b 15.6891(3)
_cell_length_c 10.8895(2)
_cell_measurement_reflns_used 4278
_cell_measurement_temperature 100.0
_cell_measurement_theta_max 74.5566
_cell_measurement_theta_min 4.0785
_cell_measurement_wavelength 1.54184
_cell_volume 1688.50(6)
_computing_cell_refinement
;
CrysAlis RED, Oxford Diffraction Ltd.,
Version 1.171.31.7 (release 18-10-2006 CrysAlis171 .NET)
(compiled Oct 18 2006,16:28:17)
;
_computing_data_collection
;
CrysAlis CCD, Oxford Diffraction Ltd.,
Version 1.171.31.7 (release 18-10-2006 CrysAlis171 .NET)
(compiled Oct 18 2006,16:28:17)
;
_computing_data_reduction
;
CrysAlis RED, Oxford Diffraction Ltd.,
Version 1.171.31.7 (release 18-10-2006 CrysAlis171 .NET)
(compiled Oct 18 2006,16:28:17)
;
_computing_molecular_graphics 'Ortep-3 for Windows (Farrugia, 1997)'
_computing_publication_material 'WinGX publication routines (Farrugia, 1999)'
_computing_structure_refinement 'SHELXL-97 (Sheldrick, 2008)'
_computing_structure_solution 'SHELXS-97 (Sheldrick, 2008)'
_diffrn_ambient_temperature 100(2)
_diffrn_measured_fraction_theta_full 0.942
_diffrn_measured_fraction_theta_max 0.942
_diffrn_measurement_device_type 'Xcalibur, Onyx, Nova'
_diffrn_measurement_method CCD
_diffrn_radiation_monochromator mirror
_diffrn_radiation_probe x-ray
_diffrn_radiation_source 'Nova (Cu) X-ray Source'
_diffrn_radiation_type CuK\a
_diffrn_radiation_wavelength 1.5418
_diffrn_reflns_av_R_equivalents 0.0865
_diffrn_reflns_av_unetI/netI 0.0823
_diffrn_reflns_limit_h_max 6
_diffrn_reflns_limit_h_min -12
_diffrn_reflns_limit_k_max 13
_diffrn_reflns_limit_k_min -18
_diffrn_reflns_limit_l_max 13
_diffrn_reflns_limit_l_min -12
_diffrn_reflns_number 5841
_diffrn_reflns_theta_full 74.72
_diffrn_reflns_theta_max 74.72
_diffrn_reflns_theta_min 4.08
_exptl_absorpt_coefficient_mu 15.199
_exptl_absorpt_correction_T_max 0.281
_exptl_absorpt_correction_T_min 0.109
_exptl_absorpt_correction_type analytical
_exptl_absorpt_process_details
;
CrysAlisPro, Oxford Diffraction Ltd.,
Version 1.171.34.36 (release 02-08-2010 CrysAlis171 .NET)
(compiled Aug  2 2010,13:00:58)
Analytical numeric absorption correction using a multifaceted crystal
            model based on expressions derived by R.C. Clark & J.S. Reid.
(Clark, R. C. & Reid, J. S. (1995). Acta Cryst. A51, 887-897)
;
_exptl_crystal_colour black
_exptl_crystal_density_diffrn 1.704
_exptl_crystal_density_method 'not measured'
_exptl_crystal_description prism
_exptl_crystal_F_000 872
_exptl_crystal_size_max 0.28
_exptl_crystal_size_mid 0.15
_exptl_crystal_size_min 0.12
_refine_diff_density_max 4.071
_refine_diff_density_min -3.388
_refine_diff_density_rms 0.297
_refine_ls_extinction_coef 0.0018(5)
_refine_ls_extinction_expression Fc^*^=kFc[1+0.001xFc^2^\l^3^/sin(2\q)]^-1/4^
_refine_ls_extinction_method SHELXL
_refine_ls_goodness_of_fit_ref 1.034
_refine_ls_hydrogen_treatment constr
_refine_ls_matrix_type full
_refine_ls_number_parameters 214
_refine_ls_number_reflns 3397
_refine_ls_number_restraints 0
_refine_ls_restrained_S_all 1.034
_refine_ls_R_factor_all 0.0949
_refine_ls_R_factor_gt 0.0921
_refine_ls_shift/su_max 0.002
_refine_ls_shift/su_mean 0
_refine_ls_structure_factor_coef Fsqd
_refine_ls_weighting_details 'calc w=1/[\s^2^(Fo^2^)+(0.1998P)^2^+0.0000P] where P=(Fo^2^+2Fc^2^)/3'
_refine_ls_weighting_scheme calc
_refine_ls_wR_factor_gt 0.2325
_refine_ls_wR_factor_ref 0.2395
_reflns_number_gt 3143
_reflns_number_total 3397
_reflns_threshold_expression >2\s(I)
_cod_data_source_file c5dt01450f1.cif
_cod_data_source_block compound6
_cod_depositor_comments 'Adding full bibliography for 7035367--7035372.cif.'
_cod_database_code 7035368

loop_
_symmetry_equiv_pos_as_xyz
'x, y, z'
'-x, y+1/2, -z'
'-x, -y, -z'
'x, -y-1/2, z'

loop_
_atom_site_label
_atom_site_type_symbol
_atom_site_fract_x
_atom_site_fract_y
_atom_site_fract_z
_atom_site_U_iso_or_equiv
_atom_site_adp_type
_atom_site_occupancy
_atom_site_symmetry_multiplicity
_atom_site_calc_flag
_atom_site_refinement_flags
Mo1 Mo 0.54987(6) 0.25 0.36186(5) 0.0120(3) Uani 1 2 d S
Co1 Co 0.72149(13) 0.25 0.18949(11) 0.0134(4) Uani 1 2 d S
Co2 Co 0.80336(9) 0.33088(5) 0.37819(8) 0.0129(3) Uani 1 1 d .
P1 P 0.73177(19) 0.25 0.52132(17) 0.0115(4) Uani 1 2 d S
O1 O 0.5329(5) 0.0964(3) 0.1786(4) 0.0234(10) Uani 1 1 d .
O2 O 0.6185(7) 0.25 -0.0705(6) 0.0268(14) Uani 1 2 d S
O3 O 0.9254(6) 0.1251(4) 0.1460(4) 0.0365(13) Uani 1 1 d .
O4 O 0.7239(6) 0.5113(3) 0.3721(4) 0.0307(11) Uani 1 1 d .
O5 O 1.0788(5) 0.3504(3) 0.4988(4) 0.0269(10) Uani 1 1 d .
C1 C 0.5649(6) 0.1557(4) 0.2354(5) 0.0186(11) Uani 1 1 d .
C2 C 0.6595(9) 0.25 0.0300(7) 0.0166(16) Uani 1 2 d S
C3 C 0.8499(7) 0.1649(4) 0.1940(5) 0.0201(12) Uani 1 1 d .
C4 C 0.7554(6) 0.4405(4) 0.3762(5) 0.0199(12) Uani 1 1 d .
C5 C 0.9739(6) 0.3423(3) 0.4479(5) 0.0158(11) Uani 1 1 d .
C11 C 0.3239(6) 0.2049(4) 0.3331(6) 0.0229(12) Uani 1 1 d .
H11 H 0.2912 0.1703 0.2673 0.027 Uiso 1 1 calc R
C12 C 0.3816(6) 0.1762(4) 0.4494(6) 0.0241(13) Uani 1 1 d .
H12 H 0.3943 0.1198 0.4742 0.029 Uiso 1 1 calc R
C13 C 0.4169(9) 0.25 0.5220(8) 0.0250(19) Uani 1 2 d S
H13 H 0.4564 0.25 0.6032 0.03 Uiso 1 2 calc SR
C20 C 0.7947(7) 0.25 0.6861(7) 0.0117(14) Uiso 1 2 d S
C21 C 0.8447(6) 0.1725(3) 0.7410(5) 0.0158(11) Uani 1 1 d .
C22 C 0.9686(7) 0.1748(3) 0.8164(6) 0.0184(12) Uani 1 1 d .
H22 H 1.0059 0.1239 0.8477 0.022 Uiso 1 1 calc R
C23 C 1.0365(9) 0.25 0.8455(9) 0.0224(17) Uani 1 2 d S
C30 C 0.7754(7) 0.0839(3) 0.7329(5) 0.0188(12) Uani 1 1 d .
C31 C 0.6307(7) 0.0864(4) 0.6659(6) 0.0230(12) Uani 1 1 d .
H31A H 0.59 0.0311 0.6693 0.034 Uiso 1 1 calc R
H31B H 0.6344 0.1024 0.5812 0.034 Uiso 1 1 calc R
H31C H 0.5777 0.1273 0.7054 0.034 Uiso 1 1 calc R
C32 C 0.8612(7) 0.0182(4) 0.6721(6) 0.0225(13) Uani 1 1 d .
H32A H 0.8097 -0.0331 0.6559 0.034 Uiso 1 1 calc R
H32B H 0.9411 0.0057 0.7264 0.034 Uiso 1 1 calc R
H32C H 0.8865 0.0409 0.5959 0.034 Uiso 1 1 calc R
C33 C 0.7593(8) 0.0531(4) 0.8648(6) 0.0272(14) Uani 1 1 d .
H33A H 0.7064 0.0937 0.9051 0.041 Uiso 1 1 calc R
H33B H 0.8469 0.0476 0.9103 0.041 Uiso 1 1 calc R
H33C H 0.7145 -0.0012 0.8612 0.041 Uiso 1 1 calc R
C40 C 1.1840(9) 0.25 0.9031(9) 0.0251(18) Uiso 1 2 d S
C41 C 1.2698(17) 0.25 0.7981(15) 0.063(4) Uiso 1 2 d S
H41A H 1.3636 0.25 0.8299 0.095 Uiso 0.5 2 calc SPR
H41B H 1.2504 0.3 0.7485 0.095 Uiso 0.25 1 calc PR
H41C H 1.2504 0.2 0.7485 0.095 Uiso 0.25 1 calc PR
H41D H 1.2127 0.25 0.7214 0.095 Uiso 0.5 2 calc SPR
H41E H 1.3259 0.2 0.8028 0.095 Uiso 0.25 1 calc PR
H41F H 1.3259 0.3 0.8028 0.095 Uiso 0.25 1 calc PR
C42 C 1.2188(16) 0.1711(10) 0.9836(14) 0.083(4) Uiso 1 1 d .
H42A H 1.2203 0.1216 0.9319 0.125 Uiso 1 1 calc R
H42B H 1.1518 0.1638 1.0402 0.125 Uiso 1 1 calc R
H42C H 1.3061 0.1786 1.0291 0.125 Uiso 1 1 calc R

loop_
_atom_site_aniso_label
_atom_site_aniso_U_11
_atom_site_aniso_U_22
_atom_site_aniso_U_33
_atom_site_aniso_U_23
_atom_site_aniso_U_13
_atom_site_aniso_U_12
Mo1 0.0206(4) 0.0072(4) 0.0073(4) 0 -0.0026(3) 0
Co1 0.0249(7) 0.0075(6) 0.0071(7) 0 -0.0022(5) 0
Co2 0.0237(6) 0.0048(5) 0.0096(6) 0.0006(3) -0.0016(4) -0.0017(3)
P1 0.0214(10) 0.0053(8) 0.0073(9) 0 -0.0014(7) 0
O1 0.034(2) 0.018(2) 0.018(2) -0.0063(17) -0.0011(17) -0.0071(17)
O2 0.038(4) 0.031(4) 0.009(3) 0 -0.005(2) 0
O3 0.049(3) 0.041(3) 0.021(3) 0.000(2) 0.008(2) 0.018(2)
O4 0.054(3) 0.009(2) 0.026(3) -0.0012(17) -0.008(2) 0.0029(19)
O5 0.025(2) 0.025(2) 0.029(2) -0.0007(19) -0.0045(19) -0.0051(18)
C1 0.029(3) 0.011(2) 0.015(3) -0.002(2) -0.003(2) 0.002(2)
C2 0.029(4) 0.009(3) 0.012(4) 0 0.005(3) 0
C3 0.028(3) 0.022(3) 0.009(3) -0.001(2) -0.004(2) 0.006(2)
C4 0.027(3) 0.016(3) 0.016(3) -0.001(2) -0.001(2) -0.002(2)
C5 0.030(3) 0.003(2) 0.015(3) 0.0008(19) 0.004(2) -0.0028(19)
C11 0.025(3) 0.023(4) 0.020(3) 0.001(2) 0.000(2) -0.004(2)
C12 0.022(3) 0.023(3) 0.028(3) 0.010(2) 0.000(2) -0.005(2)
C13 0.022(4) 0.036(5) 0.016(4) 0 -0.001(3) 0
C21 0.028(3) 0.010(3) 0.010(3) 0.0032(18) 0.002(2) 0.004(2)
C22 0.035(3) 0.004(3) 0.015(3) -0.0008(18) -0.004(2) 0.006(2)
C23 0.027(4) 0.015(4) 0.026(5) 0 0.005(3) 0
C30 0.042(3) 0.003(2) 0.011(3) 0.0012(18) 0.000(2) -0.003(2)
C31 0.035(3) 0.012(3) 0.022(3) 0.004(2) 0.000(2) -0.007(2)
C32 0.042(4) 0.005(2) 0.018(3) -0.003(2) -0.008(2) 0.003(2)
C33 0.051(4) 0.013(3) 0.017(3) 0.006(2) 0.004(3) -0.005(3)

loop_
_atom_type_symbol
_atom_type_description
_atom_type_scat_dispersion_real
_atom_type_scat_dispersion_imag
_atom_type_scat_source
C C 0.0181 0.0091 'International Tables Vol C Tables 4.2.6.8 and 6.1.1.4'
H H 0 0 'International Tables Vol C Tables 4.2.6.8 and 6.1.1.4'
Co Co -2.3653 3.6143 'International Tables Vol C Tables 4.2.6.8 and 6.1.1.4'
Mo Mo -0.0483 2.7339 'International Tables Vol C Tables 4.2.6.8 and 6.1.1.4'
O O 0.0492 0.0322 'International Tables Vol C Tables 4.2.6.8 and 6.1.1.4'
P P 0.2955 0.4335 'International Tables Vol C Tables 4.2.6.8 and 6.1.1.4'
S S 0.3331 0.5567 'International Tables Vol C Tables 4.2.6.8 and 6.1.1.4'

loop_
_geom_angle_atom_site_label_1
_geom_angle_atom_site_label_2
_geom_angle_atom_site_label_3
_geom_angle
_geom_angle_site_symmetry_1
_geom_angle_site_symmetry_3
C1 Mo1 C1 93.2(3) . 4_565
C1 Mo1 C13 127.0(2) . .
C1 Mo1 C13 127.0(2) 4_565 .
C1 Mo1 C12 91.2(3) . .
C1 Mo1 C12 138.4(2) 4_565 .
C13 Mo1 C12 36.0(2) . .
C1 Mo1 C12 138.4(2) . 4_565
C1 Mo1 C12 91.2(3) 4_565 4_565
C13 Mo1 C12 36.0(2) . 4_565
C12 Mo1 C12 59.9(4) . 4_565
C1 Mo1 C11 80.0(2) . .
C1 Mo1 C11 105.4(2) 4_565 .
C13 Mo1 C11 58.8(3) . .
C12 Mo1 C11 35.2(2) . .
C12 Mo1 C11 58.9(2) 4_565 .
C1 Mo1 C11 105.4(2) . 4_565
C1 Mo1 C11 80.0(2) 4_565 4_565
C13 Mo1 C11 58.8(3) . 4_565
C12 Mo1 C11 58.9(2) . 4_565
C12 Mo1 C11 35.2(2) 4_565 4_565
C11 Mo1 C11 35.1(3) . 4_565
C1 Mo1 P1 113.01(17) . .
C1 Mo1 P1 113.01(17) 4_565 .
C13 Mo1 P1 84.2(2) . .
C12 Mo1 P1 103.06(17) . .
C12 Mo1 P1 103.06(17) 4_565 .
C11 Mo1 P1 138.06(16) . .
C11 Mo1 P1 138.06(16) 4_565 .
C1 Mo1 Co1 55.02(18) . .
C1 Mo1 Co1 55.02(18) 4_565 .
C13 Mo1 Co1 175.4(2) . .
C12 Mo1 Co1 146.26(18) . .
C12 Mo1 Co1 146.26(18) 4_565 .
C11 Mo1 Co1 125.49(15) . .
C11 Mo1 Co1 125.49(15) 4_565 .
P1 Mo1 Co1 91.19(6) . .
C1 Mo1 Co2 104.04(18) . .
C1 Mo1 Co2 65.58(17) 4_565 .
C13 Mo1 Co2 122.37(19) . .
C12 Mo1 Co2 151.58(17) . .
C12 Mo1 Co2 115.37(17) 4_565 .
C11 Mo1 Co2 170.03(16) . .
C11 Mo1 Co2 135.41(17) 4_565 .
P1 Mo1 Co2 49.00(4) . .
Co1 Mo1 Co2 53.78(3) . .
C1 Mo1 Co2 65.58(17) . 4_565
C1 Mo1 Co2 104.04(18) 4_565 4_565
C13 Mo1 Co2 122.37(19) . 4_565
C12 Mo1 Co2 115.37(17) . 4_565
C12 Mo1 Co2 151.58(17) 4_565 4_565
C11 Mo1 Co2 135.41(16) . 4_565
C11 Mo1 Co2 170.03(16) 4_565 4_565
P1 Mo1 Co2 49.00(4) . 4_565
Co1 Mo1 Co2 53.78(3) . 4_565
Co2 Mo1 Co2 53.70(4) . 4_565
C2 Co1 C3 101.2(3) . .
C2 Co1 C3 101.2(3) . 4_565
C3 Co1 C3 92.8(4) . 4_565
C2 Co1 C1 92.3(3) . .
C3 Co1 C1 90.6(3) . .
C3 Co1 C1 165.2(3) 4_565 .
C2 Co1 C1 92.3(3) . 4_565
C3 Co1 C1 165.2(3) . 4_565
C3 Co1 C1 90.6(3) 4_565 4_565
C1 Co1 C1 82.6(3) . 4_565
C2 Co1 Co2 149.14(3) . .
C3 Co1 Co2 100.50(19) . .
C3 Co1 Co2 56.01(19) 4_565 .
C1 Co1 Co2 109.17(16) . .
C1 Co1 Co2 69.68(15) 4_565 .
C2 Co1 Co2 149.14(3) . 4_565
C3 Co1 Co2 56.01(19) . 4_565
C3 Co1 Co2 100.50(19) 4_565 4_565
C1 Co1 Co2 69.68(15) . 4_565
C1 Co1 Co2 109.17(16) 4_565 4_565
Co2 Co1 Co2 61.57(5) . 4_565
C2 Co1 Mo1 120.4(3) . .
C3 Co1 Mo1 118.3(2) . .
C3 Co1 Mo1 118.3(2) 4_565 .
C1 Co1 Mo1 48.12(15) . .
C1 Co1 Mo1 48.12(15) 4_565 .
Co2 Co1 Mo1 66.11(4) . .
Co2 Co1 Mo1 66.11(4) 4_565 .
C4 Co2 C5 98.5(3) . .
C4 Co2 C3 92.5(3) . 4_565
C5 Co2 C3 96.2(3) . 4_565
C4 Co2 P1 117.5(2) . .
C5 Co2 P1 96.89(19) . .
C3 Co2 P1 144.83(17) 4_565 .
C4 Co2 Co1 114.78(19) . .
C5 Co2 Co1 128.06(19) . .
C3 Co2 Co1 46.54(17) 4_565 .
P1 Co2 Co1 101.00(5) . .
C4 Co2 Co2 164.6(2) . 4_565
C5 Co2 Co2 95.76(17) . 4_565
C3 Co2 Co2 91.79(17) 4_565 4_565
P1 Co2 Co2 54.51(4) . 4_565
Co1 Co2 Co2 59.21(2) . 4_565
C4 Co2 Mo1 101.4(2) . .
C5 Co2 Mo1 150.94(18) . .
C3 Co2 Mo1 103.78(17) 4_565 .
P1 Co2 Mo1 55.01(5) . .
Co1 Co2 Mo1 60.12(4) . .
Co2 Co2 Mo1 63.152(18) 4_565 .
C20 P1 Co2 126.41(17) . 4_565
C20 P1 Co2 126.41(17) . .
Co2 P1 Co2 70.98(7) 4_565 .
C20 P1 Mo1 150.5(2) . .
Co2 P1 Mo1 75.99(6) 4_565 .
Co2 P1 Mo1 75.99(6) . .
O1 C1 Mo1 157.0(6) . .
O1 C1 Co1 125.2(5) . .
Mo1 C1 Co1 76.9(2) . .
O2 C2 Co1 179.0(8) . .
O3 C3 Co1 150.3(5) . .
O3 C3 Co2 132.2(5) . 4_565
Co1 C3 Co2 77.4(2) . 4_565
O4 C4 Co2 178.5(5) . .
O5 C5 Co2 175.8(5) . .
C12 C11 C11 108.6(4) . 4_565
C12 C11 Mo1 71.4(4) . .
C11 C11 Mo1 72.43(17) 4_565 .
C12 C11 H11 125.7 . .
C11 C11 H11 125.7 4_565 .
Mo1 C11 H11 122.1 . .
C11 C12 C13 107.0(6) . .
C11 C12 Mo1 73.4(4) . .
C13 C12 Mo1 71.1(4) . .
C11 C12 H12 126.5 . .
C13 C12 H12 126.5 . .
Mo1 C12 H12 120.8 . .
C12 C13 C12 108.7(8) . 4_565
C12 C13 Mo1 72.9(4) . .
C12 C13 Mo1 72.9(4) 4_565 .
C12 C13 H13 125.6 . .
C12 C13 H13 125.6 4_565 .
Mo1 C13 H13 120.2 . .
C21 C20 C21 117.7(7) 4_565 .
C21 C20 P1 118.6(4) 4_565 .
C21 C20 P1 118.6(4) . .
C22 C21 C20 118.0(5) . .
C22 C21 C30 114.4(5) . .
C20 C21 C30 127.6(5) . .
C23 C22 C21 122.2(5) . .
C23 C22 H22 118.9 . .
C21 C22 H22 118.9 . .
C22 C23 C22 117.6(8) . 4_565
C22 C23 C40 121.2(4) . .
C22 C23 C40 121.2(4) 4_565 .
C32 C30 C33 108.0(5) . .
C32 C30 C31 110.3(5) . .
C33 C30 C31 105.5(5) . .
C32 C30 C21 111.3(5) . .
C33 C30 C21 108.5(5) . .
C31 C30 C21 113.0(5) . .
C30 C31 H31A 109.5 . .
C30 C31 H31B 109.5 . .
H31A C31 H31B 109.5 . .
C30 C31 H31C 109.5 . .
H31A C31 H31C 109.5 . .
H31B C31 H31C 109.5 . .
C30 C32 H32A 109.5 . .
C30 C32 H32B 109.5 . .
H32A C32 H32B 109.5 . .
C30 C32 H32C 109.5 . .
H32A C32 H32C 109.5 . .
H32B C32 H32C 109.5 . .
C30 C33 H33A 109.5 . .
C30 C33 H33B 109.5 . .
H33A C33 H33B 109.5 . .
C30 C33 H33C 109.5 . .
H33A C33 H33C 109.5 . .
H33B C33 H33C 109.5 . .
C41 C40 C23 106.5(9) . .
C41 C40 C42 108.9(8) . 4_565
C23 C40 C42 112.5(8) . 4_565
C41 C40 C42 108.9(8) . .
C23 C40 C42 112.5(8) . .
C42 C40 C42 107.5(13) 4_565 .
C40 C41 H41A 109.5 . .
C40 C41 H41B 109.5 . .
H41A C41 H41B 109.5 . .
C40 C41 H41C 109.5 . .
H41A C41 H41C 109.5 . .
H41B C41 H41C 109.5 . .
C40 C41 H41D 109.5 . .
H41A C41 H41D 141.1 . .
H41B C41 H41D 56.3 . .
H41C C41 H41D 56.3 . .
C40 C41 H41E 109.5 . .
H41A C41 H41E 56.3 . .
H41B C41 H41E 141.1 . .
H41C C41 H41E 56.3 . .
H41D C41 H41E 109.5 . .
C40 C41 H41F 109.5 . .
H41A C41 H41F 56.3 . .
H41B C41 H41F 56.3 . .
H41C C41 H41F 141.1 . .
H41D C41 H41F 109.5 . .
H41E C41 H41F 109.5 . .
C40 C42 H42A 109.5 . .
C40 C42 H42B 109.5 . .
H42A C42 H42B 109.5 . .
C40 C42 H42C 109.5 . .
H42A C42 H42C 109.5 . .
H42B C42 H42C 109.5 . .

loop_
_geom_bond_atom_site_label_1
_geom_bond_atom_site_label_2
_geom_bond_distance
_geom_bond_site_symmetry_2
Mo1 C1 2.037(6) .
Mo1 C1 2.037(6) 4_565
Mo1 C13 2.295(9) .
Mo1 C12 2.319(6) .
Mo1 C12 2.319(6) 4_565
Mo1 C11 2.344(6) .
Mo1 C11 2.344(6) 4_565
Mo1 P1 2.3725(19) .
Mo1 Co1 2.6644(14) .
Mo1 Co2 2.8096(10) .
Mo1 Co2 2.8096(10) 4_565
Co1 C2 1.782(8) .
Co1 C3 1.843(6) .
Co1 C3 1.843(6) 4_565
Co1 C1 2.242(6) .
Co1 C1 2.242(6) 4_565
Co1 Co2 2.4791(13) .
Co1 Co2 2.4791(13) 4_565
Co2 C4 1.784(6) .
Co2 C5 1.792(6) .
Co2 C3 2.106(6) 4_565
Co2 P1 2.1855(17) .
Co2 Co2 2.5378(17) 4_565
P1 C20 1.838(8) .
P1 Co2 2.1855(17) 4_565
O1 C1 1.143(8) .
O2 C2 1.127(11) .
O3 C3 1.144(8) .
O4 C4 1.153(9) .
O5 C5 1.135(8) .
C3 Co2 2.106(6) 4_565
C11 C12 1.409(9) .
C11 C11 1.415(13) 4_565
C11 H11 0.93 .
C12 C13 1.425(9) .
C12 H12 0.93 .
C13 C12 1.425(9) 4_565
C13 H13 0.93 .
C20 C21 1.422(6) 4_565
C20 C21 1.422(6) .
C21 C22 1.408(9) .
C21 C30 1.550(7) .
C22 C23 1.380(7) .
C22 H22 0.93 .
C23 C22 1.380(7) 4_565
C23 C40 1.533(13) .
C30 C32 1.531(8) .
C30 C33 1.540(8) .
C30 C31 1.544(9) .
C31 H31A 0.96 .
C31 H31B 0.96 .
C31 H31C 0.96 .
C32 H32A 0.96 .
C32 H32B 0.96 .
C32 H32C 0.96 .
C33 H33A 0.96 .
C33 H33B 0.96 .
C33 H33C 0.96 .
C40 C41 1.495(18) .
C40 C42 1.535(16) 4_565
C40 C42 1.535(16) .
C41 H41A 0.96 .
C41 H41B 0.96 .
C41 H41C 0.96 .
C41 H41D 0.96 .
C41 H41E 0.96 .
C41 H41F 0.96 .
C42 H42A 0.96 .
C42 H42B 0.96 .
C42 H42C 0.96 .
